data_2223562
loop_
_publ_author_name
'Zhang, Li'

_publ_section_title
;
 3-(2<i>H</i>-Tetrazol-5-yl)pyridinium trifluoroacetate
;
_journal_coeditor_code SU2125
_journal_issue 10
_journal_name_full 'Acta Crystallographica Section E'
_journal_page_first o2399
_journal_paper_doi 10.1107/S1600536809033054
_journal_volume 65
_journal_year 2009
_chemical_formula_iupac 'C6 H6 N5 +, C2 F3 O2 -'
_chemical_formula_moiety 'C6 H6 N5 +, C2 F3 O2 -'
_chemical_formula_sum 'C8 H6 F3 N5 O2'
_chemical_formula_weight 261.18
_chemical_name_systematic
;
3-(2<i>H</i>-Tetrazol-5-yl)pyridinium trifluoroacetate
;
_space_group_IT_number 2
_symmetry_cell_setting triclinic
_symmetry_space_group_name_Hall '-P 1'
_symmetry_space_group_name_H-M 'P -1'
_atom_sites_solution_hydrogens geom
_atom_sites_solution_primary direct
_atom_sites_solution_secondary difmap
_audit_creation_method SHELXL-97
_cell_angle_alpha 90.02(3)
_cell_angle_beta 101.34(3)
_cell_angle_gamma 98.55(3)
_cell_formula_units_Z 2
_cell_length_a 4.8564(10)
_cell_length_b 9.5989(19)
_cell_length_c 11.917(2)
_cell_measurement_reflns_used 1074
_cell_measurement_temperature 298(2)
_cell_measurement_theta_max 27.47
_cell_measurement_theta_min 3.49
_cell_volume 538.37(19)
_computing_cell_refinement 'CrystalClear (Rigaku, 2005)'
_computing_data_collection 'CrystalClear (Rigaku, 2005)'
_computing_data_reduction 'CrystalClear (Rigaku, 2005)'
_computing_molecular_graphics 'SHELXTL (Sheldrick, 2008)'
_computing_publication_material 'SHELXTL (Sheldrick, 2008)'
_computing_structure_refinement 'SHELXL97 (Sheldrick, 2008)'
_computing_structure_solution 'SHELXS97 (Sheldrick, 2008)'
_diffrn_ambient_temperature 298(2)
_diffrn_detector_area_resol_mean 13.6612
_diffrn_measured_fraction_theta_full 0.985
_diffrn_measured_fraction_theta_max 0.985
_diffrn_measurement_device_type 'Rigaku Mercury2'
_diffrn_measurement_method 'CCD profile fitting'
_diffrn_radiation_monochromator graphite
_diffrn_radiation_source 'fine-focus sealed tube'
_diffrn_radiation_type MoK\a
_diffrn_radiation_wavelength 0.71073
_diffrn_reflns_av_R_equivalents 0.0609
_diffrn_reflns_av_sigmaI/netI 0.0830
_diffrn_reflns_limit_h_max 6
_diffrn_reflns_limit_h_min -6
_diffrn_reflns_limit_k_max 12
_diffrn_reflns_limit_k_min -12
_diffrn_reflns_limit_l_max 15
_diffrn_reflns_limit_l_min -15
_diffrn_reflns_number 5516
_diffrn_reflns_theta_full 27.47
_diffrn_reflns_theta_max 27.47
_diffrn_reflns_theta_min 3.49
_diffrn_standards_decay_% 0
_diffrn_standards_number 0
_exptl_absorpt_coefficient_mu 0.154
_exptl_absorpt_correction_T_max 1.00
_exptl_absorpt_correction_T_min 0.96
_exptl_absorpt_correction_type multi-scan
_exptl_absorpt_process_details '(CrystalClear; Rigaku, 2005)'
_exptl_crystal_colour Colorless
_exptl_crystal_density_diffrn 1.611
_exptl_crystal_density_method 'not measured'
_exptl_crystal_description block
_exptl_crystal_F_000 264
_exptl_crystal_size_max 0.30
_exptl_crystal_size_mid 0.25
_exptl_crystal_size_min 0.20
_refine_diff_density_max 0.266
_refine_diff_density_min -0.264
_refine_ls_extinction_method none
_refine_ls_goodness_of_fit_ref 0.931
_refine_ls_hydrogen_treatment constr
_refine_ls_matrix_type full
_refine_ls_number_parameters 163
_refine_ls_number_reflns 2434
_refine_ls_number_restraints 0
_refine_ls_restrained_S_all 0.931
_refine_ls_R_factor_all 0.1557
_refine_ls_R_factor_gt 0.0750
_refine_ls_shift/su_max 0.000
_refine_ls_shift/su_mean 0.000
_refine_ls_structure_factor_coef Fsqd
_refine_ls_weighting_details 'calc w=1/[\s^2^(Fo^2^)+(0.1213P)^2^] where P=(Fo^2^+2Fc^2^)/3'
_refine_ls_weighting_scheme calc
_refine_ls_wR_factor_gt 0.1898
_refine_ls_wR_factor_ref 0.2410
_reflns_number_gt 1074
_reflns_number_total 2434
_reflns_threshold_expression I>2\s(I)
_cod_data_source_file su2125.cif
_cod_data_source_block I
_cod_original_cell_volume 538.35(19)
_cod_database_code 2223562
_cod_database_fobs_code 2223562

loop_
_symmetry_equiv_pos_as_xyz
'x, y, z'
'-x, -y, -z'

loop_
_atom_site_type_symbol
_atom_site_label
_atom_site_fract_x
_atom_site_fract_y
_atom_site_fract_z
_atom_site_U_iso_or_equiv
_atom_site_adp_type
_atom_site_calc_flag
_atom_site_refinement_flags
_atom_site_occupancy
_atom_site_disorder_assembly
_atom_site_disorder_group
C C1 0.1751(8) 0.1275(4) 0.6775(3) 0.0573(10) Uani d . 1 . .
H H1 0.0072 0.0667 0.6502 0.069 Uiso calc R 1 . .
C C2 0.2548(7) 0.2409(3) 0.6141(3) 0.0513(9) Uani d . 1 . .
C C3 0.5092(7) 0.3283(4) 0.6578(3) 0.0584(9) Uani d . 1 . .
H H3 0.5695 0.4055 0.6169 0.070 Uiso calc R 1 . .
C C4 0.6729(8) 0.3005(4) 0.7619(3) 0.0643(10) Uani d . 1 . .
H H4 0.8421 0.3593 0.7912 0.077 Uiso calc R 1 . .
C C5 0.5847(8) 0.1867(4) 0.8213(3) 0.0652(11) Uani d . 1 . .
H H5 0.6946 0.1666 0.8908 0.078 Uiso calc R 1 . .
C C6 0.0725(7) 0.2678(4) 0.5049(3) 0.0532(9) Uani d . 1 . .
N N1 0.3391(6) 0.1041(3) 0.7789(2) 0.0632(9) Uani d . 1 . .
H H1A 0.2837 0.0335 0.8177 0.076 Uiso calc R 1 . .
N N2 0.1380(7) 0.3773(3) 0.4385(3) 0.0715(10) Uani d . 1 . .
N N3 -0.0790(7) 0.3696(4) 0.3500(3) 0.0745(10) Uani d . 1 . .
N N4 -0.2582(6) 0.2577(3) 0.3670(3) 0.0663(9) Uani d . 1 . .
H H4A -0.4163 0.2309 0.3202 0.080 Uiso calc R 1 . .
N N5 -0.1752(6) 0.1894(3) 0.4621(2) 0.0628(9) Uani d . 1 . .
O O1 0.2404(5) 0.1352(3) 0.2369(2) 0.0703(8) Uani d . 1 . .
F F1 0.2471(6) 0.2764(3) -0.0109(2) 0.1132(11) Uani d . 1 . .
F F2 -0.0045(6) 0.3887(3) 0.0715(2) 0.1058(10) Uani d . 1 . .
F F3 0.4227(5) 0.3786(3) 0.1514(2) 0.1008(10) Uani d . 1 . .
C C7 0.0877(8) 0.1692(4) 0.1485(3) 0.0590(10) Uani d . 1 . .
C C8 0.1930(8) 0.3036(4) 0.0912(3) 0.0673(11) Uani d . 1 . .
O O2 -0.1502(6) 0.1066(3) 0.0989(2) 0.0862(10) Uani d . 1 . .

loop_
_atom_site_aniso_label
_atom_site_aniso_U_11
_atom_site_aniso_U_22
_atom_site_aniso_U_33
_atom_site_aniso_U_12
_atom_site_aniso_U_13
_atom_site_aniso_U_23
C1 0.070(2) 0.055(2) 0.0397(19) 0.0043(18) -0.0015(17) -0.0042(16)
C2 0.059(2) 0.052(2) 0.0383(18) 0.0025(17) 0.0044(15) -0.0029(14)
C3 0.068(2) 0.058(2) 0.045(2) 0.0004(18) 0.0074(17) -0.0002(15)
C4 0.066(2) 0.070(3) 0.048(2) -0.0051(19) 0.0014(17) -0.0073(18)
C5 0.072(2) 0.071(3) 0.045(2) 0.001(2) 0.0020(18) -0.0044(18)
C6 0.065(2) 0.053(2) 0.0375(18) 0.0037(17) 0.0048(16) -0.0015(15)
N1 0.077(2) 0.0609(19) 0.0447(18) -0.0009(16) 0.0026(15) 0.0043(13)
N2 0.080(2) 0.075(2) 0.0441(18) -0.0107(17) -0.0072(16) 0.0092(15)
N3 0.083(2) 0.082(2) 0.0460(19) -0.0026(19) -0.0043(16) 0.0089(15)
N4 0.0649(19) 0.077(2) 0.0476(19) -0.0049(17) 0.0008(15) -0.0014(15)
N5 0.0648(19) 0.072(2) 0.0421(17) -0.0028(16) -0.0021(14) 0.0045(14)
O1 0.0763(17) 0.0729(18) 0.0502(15) 0.0032(13) -0.0092(13) 0.0106(12)
F1 0.149(3) 0.127(2) 0.0600(17) -0.014(2) 0.0378(17) -0.0015(14)
F2 0.118(2) 0.0849(18) 0.114(2) 0.0232(16) 0.0168(17) 0.0347(15)
F3 0.109(2) 0.0907(18) 0.0755(17) -0.0302(15) -0.0140(15) 0.0169(13)
C7 0.069(2) 0.057(2) 0.044(2) 0.0018(18) -0.0005(17) 0.0020(16)
C8 0.075(3) 0.069(3) 0.047(2) -0.005(2) -0.0023(19) 0.0037(18)
O2 0.0905(19) 0.084(2) 0.0585(17) -0.0209(16) -0.0200(14) 0.0166(14)

loop_
_atom_type_symbol
_atom_type_description
_atom_type_scat_dispersion_real
_atom_type_scat_dispersion_imag
_atom_type_scat_source
C C 0.0033 0.0016 'International Tables Vol C Tables 4.2.6.8 and 6.1.1.4'
H H 0.0000 0.0000 'International Tables Vol C Tables 4.2.6.8 and 6.1.1.4'
N N 0.0061 0.0033 'International Tables Vol C Tables 4.2.6.8 and 6.1.1.4'
O O 0.0106 0.0060 'International Tables Vol C Tables 4.2.6.8 and 6.1.1.4'
F F 0.0171 0.0103 'International Tables Vol C Tables 4.2.6.8 and 6.1.1.4'

loop_
_geom_angle_atom_site_label_1
_geom_angle_atom_site_label_2
_geom_angle_atom_site_label_3
_geom_angle_site_symmetry_1
_geom_angle_site_symmetry_3
_geom_angle
_geom_angle_publ_flag
N1 C1 C2 . . 120.4(3) ?
N1 C1 H1 . . 119.8 ?
C2 C1 H1 . . 119.8 ?
C1 C2 C3 . . 117.8(3) ?
C1 C2 C6 . . 120.2(3) ?
C3 C2 C6 . . 122.0(3) ?
C4 C3 C2 . . 120.3(3) ?
C4 C3 H3 . . 119.9 ?
C2 C3 H3 . . 119.9 ?
C5 C4 C3 . . 119.7(3) ?
C5 C4 H4 . . 120.2 ?
C3 C4 H4 . . 120.2 ?
N1 C5 C4 . . 119.6(3) ?
N1 C5 H5 . . 120.2 ?
C4 C5 H5 . . 120.2 ?
N5 C6 N2 . . 113.0(3) ?
N5 C6 C2 . . 123.8(3) ?
N2 C6 C2 . . 123.2(3) ?
C5 N1 C1 . . 122.3(3) ?
C5 N1 H1A . . 118.8 ?
C1 N1 H1A . . 118.8 ?
N3 N2 C6 . . 105.9(3) ?
N4 N3 N2 . . 105.4(3) ?
N3 N4 N5 . . 114.9(3) ?
N3 N4 H4A . . 122.5 ?
N5 N4 H4A . . 122.5 ?
C6 N5 N4 . . 100.9(3) ?
O1 C7 O2 . . 127.7(3) ?
O1 C7 C8 . . 117.9(3) ?
O2 C7 C8 . . 114.3(3) ?
F3 C8 F1 . . 107.4(3) ?
F3 C8 F2 . . 106.4(3) ?
F1 C8 F2 . . 105.3(3) ?
F3 C8 C7 . . 114.1(3) ?
F1 C8 C7 . . 111.9(3) ?
F2 C8 C7 . . 111.3(3) ?

loop_
_geom_bond_atom_site_label_1
_geom_bond_atom_site_label_2
_geom_bond_site_symmetry_2
_geom_bond_distance
_geom_bond_publ_flag
C1 N1 . 1.349(4) ?
C1 C2 . 1.376(5) ?
C1 H1 . 0.9300 ?
C2 C3 . 1.393(4) ?
C2 C6 . 1.470(4) ?
C3 C4 . 1.384(5) ?
C3 H3 . 0.9300 ?
C4 C5 . 1.363(5) ?
C4 H4 . 0.9300 ?
C5 N1 . 1.337(4) ?
C5 H5 . 0.9300 ?
C6 N5 . 1.327(4) ?
C6 N2 . 1.354(4) ?
N1 H1A . 0.8600 ?
N2 N3 . 1.329(4) ?
N3 N4 . 1.321(4) ?
N4 N5 . 1.333(4) ?
N4 H4A . 0.8600 ?
O1 C7 . 1.237(4) ?
F1 C8 . 1.328(4) ?
F2 C8 . 1.336(5) ?
F3 C8 . 1.313(4) ?
C7 O2 . 1.253(4) ?
C7 C8 . 1.528(5) ?

loop_
_geom_hbond_atom_site_label_D
_geom_hbond_atom_site_label_H
_geom_hbond_atom_site_label_A
_geom_hbond_site_symmetry_A
_geom_hbond_distance_DH
_geom_hbond_distance_HA
_geom_hbond_distance_DA
_geom_hbond_angle_DHA
N1 H1A O2 2_556 0.86 1.79 2.651(4) 176
N4 H4A O1 1_455 0.86 1.87 2.716(4) 167
N4 H4A F3 1_455 0.86 2.53 3.053(4) 120

loop_
_geom_torsion_atom_site_label_1
_geom_torsion_atom_site_label_2
_geom_torsion_atom_site_label_3
_geom_torsion_atom_site_label_4
_geom_torsion_site_symmetry_1
_geom_torsion_site_symmetry_2
_geom_torsion_site_symmetry_3
_geom_torsion_site_symmetry_4
_geom_torsion
_geom_torsion_publ_flag
N1 C1 C2 C3 . . . . 0.7(5) ?
N1 C1 C2 C6 . . . . -178.7(3) ?
C1 C2 C3 C4 . . . . -0.3(5) ?
C6 C2 C3 C4 . . . . 179.0(3) ?
C2 C3 C4 C5 . . . . 0.4(6) ?
C3 C4 C5 N1 . . . . -0.9(6) ?
C1 C2 C6 N5 . . . . 1.4(5) ?
C3 C2 C6 N5 . . . . -178.0(3) ?
C1 C2 C6 N2 . . . . 179.9(3) ?
C3 C2 C6 N2 . . . . 0.6(6) ?
C4 C5 N1 C1 . . . . 1.2(6) ?
C2 C1 N1 C5 . . . . -1.1(5) ?
N5 C6 N2 N3 . . . . 0.7(4) ?
C2 C6 N2 N3 . . . . -178.0(3) ?
C6 N2 N3 N4 . . . . -0.5(4) ?
N2 N3 N4 N5 . . . . 0.2(5) ?
N2 C6 N5 N4 . . . . -0.6(4) ?
C2 C6 N5 N4 . . . . 178.1(3) ?
N3 N4 N5 C6 . . . . 0.2(4) ?
O1 C7 C8 F3 . . . . -8.1(5) ?
O2 C7 C8 F3 . . . . 171.3(4) ?
O1 C7 C8 F1 . . . . 114.1(4) ?
O2 C7 C8 F1 . . . . -66.5(5) ?
O1 C7 C8 F2 . . . . -128.5(4) ?
O2 C7 C8 F2 . . . . 50.9(5) ?

loop_
_cod_related_entry_id
_cod_related_entry_database
_cod_related_entry_code
1 ChemSpider 30655902
